data_7121965
loop_
_publ_author_name
'Gruber, Stefan'
'Ametamey, Simon M.'
'Schibli, Roger'

_publ_section_title
;
 Unexpected reactivity of cyclic perfluorinated iodanes with
 electrophiles.
;
_journal_issue 65
_journal_name_full 'Chemical communications (Cambridge, England)'
_journal_page_first 8999
_journal_page_last 9002
_journal_paper_doi 10.1039/c8cc04558e
_journal_volume 54
_journal_year 2018
_chemical_absolute_configuration ad
_chemical_formula_moiety 'C15 H11 F5 I O, Br'
_chemical_formula_sum 'C15 H11 Br F5 I O'
_chemical_formula_weight 509.05
_space_group_crystal_system orthorhombic
_space_group_IT_number 43
_space_group_name_Hall 'F 2 -2d'
_space_group_name_H-M_alt 'F d d 2'
_symmetry_space_group_name_Hall 'F 2 -2d'
_symmetry_space_group_name_H-M 'F d d 2'
_atom_sites_solution_hydrogens mixed
_atom_sites_solution_primary dual
_audit_creation_date 2018-04-10
_audit_creation_method
;
Olex2 1.2
(compiled 2018.04.03 svn.r3497 for OlexSys, GUI svn.r5486)
;
_audit_update_record
;
2018-06-05 deposited with the CCDC.
2018-07-13 downloaded from the CCDC.
;
_cell_angle_alpha 90
_cell_angle_beta 90
_cell_angle_gamma 90
_cell_formula_units_Z 16
_cell_length_a 38.2117(7)
_cell_length_b 18.5754(5)
_cell_length_c 9.3073(3)
_cell_measurement_reflns_used 7235
_cell_measurement_temperature 100.0(1)
_cell_measurement_theta_max 33.6040
_cell_measurement_theta_min 3.0500
_cell_volume 6606.3(3)
_computing_cell_refinement 'CrysAlisPro 1.171.39.31d (Rigaku OD, 2017)'
_computing_data_collection 'CrysAlisPro 1.171.39.31d (Rigaku OD, 2017)'
_computing_data_reduction 'CrysAlisPro 1.171.39.31d (Rigaku OD, 2017)'
_computing_molecular_graphics 'Olex2 (Dolomanov et al., 2009)'
_computing_publication_material 'Olex2 (Dolomanov et al., 2009)'
_computing_structure_refinement 'ShelXL (Sheldrick, 2015)'
_computing_structure_solution 'ShelXT (Sheldrick, 2015)'
_diffrn_ambient_environment N~2~
_diffrn_ambient_temperature 100.0(1)
_diffrn_detector 'CCD plate'
_diffrn_detector_type 'Pilatus 300K'
_diffrn_measured_fraction_theta_full 0.998
_diffrn_measured_fraction_theta_max 0.905
_diffrn_measurement_details
;
List of Runs (angles in degrees, time in seconds):

  # Type    Start    End  Width  t~exp~   \w     \q     \k     \f   Frames
#--------------------------------------------------------------------------
  1  \w    -15.00  42.00   0.50   20.96    --   11.92 -99.00 120.00  114
  2  \w     -5.00  22.00   0.50   20.96    --  -13.32 -99.00  30.00   54
  3  \w    -20.00  22.00   0.50   20.96    --  -13.32 -99.00 120.00   84
  4  \w    -20.00  12.00   0.50   20.96    --  -13.32 -99.00 150.00   64
  5  \w    -82.00 -12.00   0.50   20.96    --  -13.32 -57.00   0.00  140
  6  \w    -28.00  46.00   0.50   20.96    --  -13.32  19.00   0.00  148
;
_diffrn_measurement_device 'four-circle diffractometer'
_diffrn_measurement_device_type 'XtaLAB Synergy, Dualflex, Pilatus 300K'
_diffrn_measurement_method '\w scans'
_diffrn_orient_matrix_type 'CrysAlisPro convention (1999,Acta A55,543-557)'
_diffrn_orient_matrix_UB_11 -0.0052602000
_diffrn_orient_matrix_UB_12 -0.0365855000
_diffrn_orient_matrix_UB_13 0.0035868000
_diffrn_orient_matrix_UB_21 -0.0166336000
_diffrn_orient_matrix_UB_22 0.0107517000
_diffrn_orient_matrix_UB_23 0.0260954000
_diffrn_orient_matrix_UB_31 -0.0063319000
_diffrn_orient_matrix_UB_32 0.0021038000
_diffrn_orient_matrix_UB_33 -0.0715148000
_diffrn_radiation_monochromator mirror
_diffrn_radiation_probe x-ray
_diffrn_radiation_type MoK\a
_diffrn_radiation_wavelength 0.71073
_diffrn_reflns_av_R_equivalents 0.0383
_diffrn_reflns_av_unetI/netI 0.0432
_diffrn_reflns_Laue_measured_fraction_full 0.998
_diffrn_reflns_Laue_measured_fraction_max 0.905
_diffrn_reflns_limit_h_max 58
_diffrn_reflns_limit_h_min -56
_diffrn_reflns_limit_k_max 25
_diffrn_reflns_limit_k_min -27
_diffrn_reflns_limit_l_max 14
_diffrn_reflns_limit_l_min -12
_diffrn_reflns_number 18693
_diffrn_reflns_point_group_measured_fraction_full 0.950
_diffrn_reflns_point_group_measured_fraction_max 0.798
_diffrn_reflns_theta_full 25.242
_diffrn_reflns_theta_max 34.678
_diffrn_reflns_theta_min 2.924
_diffrn_source 'micro-focus sealed X-ray tube'
_diffrn_source_type 'PhotonJet (Mo) X-ray Source'
_exptl_absorpt_coefficient_mu 4.408
_exptl_absorpt_correction_T_max 1.000
_exptl_absorpt_correction_T_min 0.577
_exptl_absorpt_correction_type gaussian
_exptl_absorpt_process_details
;
CrysAlisPro 1.171.39.31d (Rigaku Oxford Diffraction, 2017)
Numerical absorption correction based on gaussian integration over
            a multifaceted crystal model
Empirical absorption correction using spherical harmonics,
 implemented in SCALE3 ABSPACK scaling algorithm.
;
_exptl_crystal_colour 'clear colourless'
_exptl_crystal_colour_lustre clear
_exptl_crystal_colour_primary colourless
_exptl_crystal_density_diffrn 2.047
_exptl_crystal_description needle
_exptl_crystal_F_000 3872
_exptl_crystal_size_max 0.241
_exptl_crystal_size_mid 0.068
_exptl_crystal_size_min 0.032
_refine_diff_density_max 1.704
_refine_diff_density_min -0.691
_refine_diff_density_rms 0.142
_refine_ls_abs_structure_details
;
 Flack x determined using 1696 quotients [(I+)-(I-)]/[(I+)+(I-)]
 (Parsons, Flack and Wagner, Acta Cryst. B69 (2013) 249-259).
;
_refine_ls_abs_structure_Flack -0.011(8)
_refine_ls_extinction_method none
_refine_ls_goodness_of_fit_ref 1.022
_refine_ls_hydrogen_treatment mixed
_refine_ls_matrix_type full
_refine_ls_number_parameters 213
_refine_ls_number_reflns 5672
_refine_ls_number_restraints 4
_refine_ls_restrained_S_all 1.022
_refine_ls_R_factor_all 0.0496
_refine_ls_R_factor_gt 0.0359
_refine_ls_shift/su_max 0.002
_refine_ls_shift/su_mean 0.000
_refine_ls_structure_factor_coef Fsqd
_refine_ls_weighting_details 'w=1/[\s^2^(Fo^2^)+(0.0551P)^2^] where P=(Fo^2^+2Fc^2^)/3'
_refine_ls_weighting_scheme calc
_refine_ls_wR_factor_gt 0.0861
_refine_ls_wR_factor_ref 0.0906
_reflns_Friedel_coverage 0.678
_reflns_Friedel_fraction_full 0.894
_reflns_Friedel_fraction_max 0.678
_reflns_number_gt 4730
_reflns_number_total 5672
_reflns_threshold_expression 'I > 2\s(I)'
_cod_data_source_file c8cc04558e2.cif
_cod_data_source_block rs090418_1_2
_cod_depositor_comments 'Adding full bibliography for 7121965--7121967.cif.'
_cod_database_code 7121965
_shelx_shelxl_version_number 2016/6
_chemical_oxdiff_formula C15H11BrF5IO
_shelx_space_group_comment
;
The symmetry employed for this shelxl refinement is uniquely defined
by the following loop, which should always be used as a source of
symmetry information in preference to the above space-group names.
They are only intended as comments.
;
_reflns_odcompleteness_completeness 99.78
_reflns_odcompleteness_iscentric 1
_reflns_odcompleteness_theta 30.44
_olex2_refinement_description
;
1. Fixed Uiso
 At 1.2 times of:
  All C(H) groups
 At 1.5 times of:
  All C(H,H,H) groups, All O(H) groups
2. Restrained distances
 O1-H1
 0.93 with sigma of 0.02
 C13-H1
 1.897586 with sigma of 0.02
 I1-H1
 3.180853 with sigma of 0.02
3.a Aromatic/amide H refined with riding coordinates:
 C8(H8), C9(H9), C10(H10), C11(H11)
3.b Idealised Me refined as rotating group:
 C14(H14A,H14B,H14C), C15(H15A,H15B,H15C)
;
_olex2_date_sample_data_collection 2018-04-09
_olex2_date_sample_submission 2018-04-09
_olex2_submission_original_sample_id rs090418_1_2
_olex2_submission_special_instructions 'No special instructions were received'
_oxdiff_exptl_absorpt_empirical_details
;
Empirical correction (ABSPACK) includes:
- Absorption correction using spherical harmonics
- Frame scaling
- Detector area scaling
;
_oxdiff_exptl_absorpt_empirical_full_max 1.238
_oxdiff_exptl_absorpt_empirical_full_min 0.806

loop_
_space_group_symop_operation_xyz
'x, y, z'
'-x, -y, z'
'x+1/4, -y+1/4, z+1/4'
'-x+1/4, y+1/4, z+1/4'
'x, y+1/2, z+1/2'
'-x, -y+1/2, z+1/2'
'x+1/4, -y+3/4, z+3/4'
'-x+1/4, y+3/4, z+3/4'
'x+1/2, y, z+1/2'
'-x+1/2, -y, z+1/2'
'x+3/4, -y+1/4, z+3/4'
'-x+3/4, y+1/4, z+3/4'
'x+1/2, y+1/2, z'
'-x+1/2, -y+1/2, z'
'x+3/4, -y+3/4, z+1/4'
'-x+3/4, y+3/4, z+1/4'

loop_
_atom_site_label
_atom_site_type_symbol
_atom_site_fract_x
_atom_site_fract_y
_atom_site_fract_z
_atom_site_U_iso_or_equiv
_atom_site_adp_type
_atom_site_occupancy
_atom_site_site_symmetry_order
_atom_site_calc_flag
_atom_site_refinement_flags_posn
I1 I 0.52214(2) 0.62660(2) 0.55220(3) 0.02367(9) Uani 1 1 d D
F1 F 0.45172(9) 0.6977(2) 0.4365(4) 0.0354(8) Uani 1 1 d .
F2 F 0.42797(10) 0.8349(2) 0.4345(5) 0.0493(10) Uani 1 1 d .
F3 F 0.46693(13) 0.9412(2) 0.5565(7) 0.0652(14) Uani 1 1 d .
F4 F 0.53110(14) 0.9106(3) 0.6701(6) 0.0576(12) Uani 1 1 d .
F5 F 0.55589(9) 0.7744(2) 0.6584(5) 0.0412(9) Uani 1 1 d .
O1 O 0.55305(9) 0.5106(2) 0.5127(5) 0.0318(8) Uani 1 1 d D
H1 H 0.5550(10) 0.4726(17) 0.584(5) 0.048 Uiso 1 1 d DR
C1 C 0.47166(14) 0.7498(3) 0.4920(6) 0.0270(11) Uani 1 1 d .
C2 C 0.45918(15) 0.8192(4) 0.4921(8) 0.0360(14) Uani 1 1 d .
C3 C 0.4791(2) 0.8730(3) 0.5561(16) 0.0362(12) Uani 1 1 d .
C4 C 0.5117(2) 0.8581(4) 0.6122(8) 0.0384(14) Uani 1 1 d .
C5 C 0.52360(14) 0.7888(4) 0.6078(7) 0.0308(12) Uani 1 1 d .
C6 C 0.50409(13) 0.7339(3) 0.5487(6) 0.0260(10) Uani 1 1 d .
C7 C 0.56572(12) 0.6464(3) 0.4108(6) 0.0240(10) Uani 1 1 d .
C8 C 0.56803(14) 0.7123(3) 0.3402(6) 0.0284(11) Uani 1 1 d .
H8 H 0.550397 0.746445 0.350158 0.034 Uiso 1 1 calc R
C9 C 0.59707(14) 0.7264(3) 0.2547(7) 0.0342(12) Uani 1 1 d .
H9 H 0.599193 0.770328 0.207687 0.041 Uiso 1 1 calc R
C10 C 0.62293(15) 0.6741(4) 0.2401(7) 0.0357(13) Uani 1 1 d .
H10 H 0.642653 0.683322 0.184524 0.043 Uiso 1 1 calc R
C11 C 0.61918(14) 0.6085(3) 0.3084(7) 0.0322(12) Uani 1 1 d .
H11 H 0.636241 0.573540 0.293659 0.039 Uiso 1 1 calc R
C12 C 0.59127(14) 0.5921(3) 0.3980(6) 0.0267(11) Uani 1 1 d .
C13 C 0.58935(13) 0.5220(3) 0.4791(7) 0.0295(12) Uani 1 1 d D
C14 C 0.61008(18) 0.5287(4) 0.6200(8) 0.0424(16) Uani 1 1 d .
H14A H 0.600398 0.566799 0.677139 0.064 Uiso 1 1 calc GR
H14B H 0.634129 0.539170 0.598706 0.064 Uiso 1 1 calc GR
H14C H 0.608668 0.484174 0.672163 0.064 Uiso 1 1 calc GR
C15 C 0.60164(18) 0.4583(4) 0.3912(10) 0.049(2) Uani 1 1 d .
H15A H 0.595633 0.414464 0.440016 0.073 Uiso 1 1 calc GR
H15B H 0.626563 0.460767 0.379141 0.073 Uiso 1 1 calc GR
H15C H 0.590522 0.459188 0.298727 0.073 Uiso 1 1 calc GR
Br1 Br 0.45847(2) 0.60418(3) 0.76451(8) 0.03147(13) Uani 1 1 d .

loop_
_atom_site_aniso_label
_atom_site_aniso_U_11
_atom_site_aniso_U_22
_atom_site_aniso_U_33
_atom_site_aniso_U_23
_atom_site_aniso_U_13
_atom_site_aniso_U_12
I1 0.01453(12) 0.02941(15) 0.02708(15) 0.00264(11) 0.00225(11) 0.00029(11)
F1 0.0240(15) 0.0377(19) 0.044(2) 0.0004(16) -0.0059(14) -0.0024(14)
F2 0.0322(19) 0.050(2) 0.066(3) 0.011(2) -0.0012(19) 0.0148(18)
F3 0.070(3) 0.027(2) 0.099(4) 0.004(2) 0.010(3) 0.0121(19)
F4 0.066(3) 0.040(3) 0.067(3) -0.008(2) -0.001(3) -0.020(2)
F5 0.0235(17) 0.053(2) 0.047(2) -0.0039(18) -0.0055(16) -0.0094(15)
O1 0.0195(16) 0.033(2) 0.043(2) 0.0078(19) 0.0009(17) 0.0024(14)
C1 0.022(2) 0.032(3) 0.027(3) 0.001(2) 0.0039(19) -0.0006(19)
C2 0.025(3) 0.038(3) 0.045(4) 0.009(3) 0.007(2) 0.005(2)
C3 0.042(3) 0.026(2) 0.041(3) 0.004(2) 0.004(3) 0.004(2)
C4 0.046(4) 0.031(3) 0.038(3) -0.003(3) 0.006(3) -0.010(3)
C5 0.022(2) 0.037(3) 0.033(3) 0.000(2) 0.002(2) -0.005(2)
C6 0.020(2) 0.028(3) 0.030(3) 0.001(2) 0.002(2) -0.0005(17)
C7 0.014(2) 0.035(3) 0.023(2) 0.003(2) 0.0040(17) -0.0001(18)
C8 0.019(2) 0.041(3) 0.025(3) 0.008(2) 0.0030(19) 0.006(2)
C9 0.027(3) 0.043(3) 0.033(3) 0.015(3) 0.005(2) 0.001(2)
C10 0.025(2) 0.053(4) 0.030(3) 0.008(2) 0.010(2) 0.003(2)
C11 0.021(2) 0.042(3) 0.034(3) -0.003(3) 0.006(2) 0.006(2)
C12 0.017(2) 0.032(3) 0.031(3) -0.003(2) 0.0009(19) 0.0017(19)
C13 0.016(2) 0.028(3) 0.044(3) 0.000(2) 0.002(2) -0.0002(18)
C14 0.034(3) 0.039(4) 0.054(4) 0.020(3) -0.016(3) -0.010(3)
C15 0.035(3) 0.032(3) 0.078(6) -0.012(3) 0.021(4) 0.004(3)
Br1 0.0250(2) 0.0336(3) 0.0359(3) -0.0069(2) 0.0094(2) -0.0053(2)

loop_
_atom_type_symbol
_atom_type_description
_atom_type_scat_dispersion_real
_atom_type_scat_dispersion_imag
_atom_type_scat_source
C C 0.0033 0.0016 'International Tables Vol C Tables 4.2.6.8 and 6.1.1.4'
H H 0.0000 0.0000 'International Tables Vol C Tables 4.2.6.8 and 6.1.1.4'
Br Br -0.2901 2.4595 'International Tables Vol C Tables 4.2.6.8 and 6.1.1.4'
F F 0.0171 0.0103 'International Tables Vol C Tables 4.2.6.8 and 6.1.1.4'
I I -0.4742 1.8119 'International Tables Vol C Tables 4.2.6.8 and 6.1.1.4'
O O 0.0106 0.0060 'International Tables Vol C Tables 4.2.6.8 and 6.1.1.4'

loop_
_exptl_crystal_face_index_h
_exptl_crystal_face_index_k
_exptl_crystal_face_index_l
_exptl_crystal_face_perp_dist
-9 -26 0 0.0198
9 26 0 0.0126
54 -2 0 0.0388
-54 2 0 0.0291
17 0 -12 0.1177
-14 1 -13 0.1130
-8 -1 13 0.1128
14 -16 -10 0.0974
35 -20 0 0.0282
-35 20 0 0.0208
15 -25 0 0.0191
-15 25 0 0.0164
-33 -20 -2 0.0339
30 22 -1 0.0235
4 15 -11 0.0971
-44 -4 7 0.0731
-53 -3 -2 0.0314
-49 -11 1 0.0306
-8 -7 12 0.1071
-40 -18 0 0.0231
-16 25 -1 0.0166

loop_
_geom_angle_atom_site_label_1
_geom_angle_atom_site_label_2
_geom_angle_atom_site_label_3
_geom_angle
C6 I1 O1 166.57(17)
C6 I1 C7 94.7(2)
C7 I1 O1 71.95(18)
I1 O1 H1 124(2)
C13 O1 I1 111.3(3)
C13 O1 H1 100(2)
F1 C1 C2 118.8(5)
F1 C1 C6 120.3(5)
C2 C1 C6 120.9(6)
F2 C2 C1 120.9(6)
F2 C2 C3 120.1(6)
C1 C2 C3 119.0(6)
F3 C3 C2 119.3(8)
F3 C3 C4 119.8(8)
C4 C3 C2 120.9(6)
F4 C4 C3 120.6(7)
F4 C4 C5 120.8(7)
C5 C4 C3 118.6(6)
F5 C5 C4 118.9(6)
F5 C5 C6 119.1(6)
C4 C5 C6 121.9(6)
C1 C6 I1 120.2(4)
C5 C6 I1 121.1(4)
C5 C6 C1 118.7(5)
C8 C7 I1 119.2(4)
C8 C7 C12 123.1(5)
C12 C7 I1 117.7(4)
C7 C8 H8 120.5
C9 C8 C7 119.1(5)
C9 C8 H8 120.5
C8 C9 H9 120.3
C8 C9 C10 119.4(6)
C10 C9 H9 120.3
C9 C10 H10 120.1
C11 C10 C9 119.8(5)
C11 C10 H10 120.1
C10 C11 H11 118.3
C10 C11 C12 123.3(5)
C12 C11 H11 118.3
C7 C12 C13 122.9(5)
C11 C12 C7 115.3(5)
C11 C12 C13 121.8(5)
O1 C13 C12 106.5(4)
O1 C13 C14 108.9(5)
O1 C13 C15 107.5(5)
C12 C13 C14 109.4(5)
C12 C13 C15 113.0(6)
C15 C13 C14 111.3(6)
C13 C14 H14A 109.5
C13 C14 H14B 109.5
C13 C14 H14C 109.5
H14A C14 H14B 109.5
H14A C14 H14C 109.5
H14B C14 H14C 109.5
C13 C15 H15A 109.5
C13 C15 H15B 109.5
C13 C15 H15C 109.5
H15A C15 H15B 109.5
H15A C15 H15C 109.5
H15B C15 H15C 109.5

loop_
_geom_bond_atom_site_label_1
_geom_bond_atom_site_label_2
_geom_bond_distance
I1 O1 2.485(4)
I1 C6 2.109(5)
I1 C7 2.154(5)
F1 C1 1.336(7)
F2 C2 1.340(7)
F3 C3 1.350(8)
F4 C4 1.338(8)
F5 C5 1.348(7)
O1 H1 0.97(2)
O1 C13 1.438(6)
C1 C2 1.373(9)
C1 C6 1.379(7)
C2 C3 1.389(12)
C3 C4 1.379(13)
C4 C5 1.366(10)
C5 C6 1.378(8)
C7 C8 1.392(8)
C7 C12 1.408(8)
C8 H8 0.9300
C8 C9 1.390(8)
C9 H9 0.9300
C9 C10 1.392(9)
C10 H10 0.9300
C10 C11 1.383(9)
C11 H11 0.9300
C11 C12 1.387(8)
C12 C13 1.507(8)
C13 C14 1.537(9)
C13 C15 1.513(9)
C14 H14A 0.9600
C14 H14B 0.9600
C14 H14C 0.9600
C15 H15A 0.9600
C15 H15B 0.9600
C15 H15C 0.9600

loop_
_exptl_oxdiff_crystal_face_indexfrac_h
_exptl_oxdiff_crystal_face_indexfrac_k
_exptl_oxdiff_crystal_face_indexfrac_l
_exptl_oxdiff_crystal_face_x
_exptl_oxdiff_crystal_face_y
_exptl_oxdiff_crystal_face_z
-9.0001 -25.9999 -0.0000 0.9986 -0.1298 0.0023
9.0001 25.9999 0.0000 -0.9986 0.1298 -0.0023
53.9995 -1.9999 0.0000 -0.2109 -0.9197 -0.3461
-53.9995 1.9999 -0.0000 0.2109 0.9197 0.3461
16.9998 0.0001 -12.0000 -0.1325 -0.5959 0.7505
-14.0000 1.0001 -13.0000 -0.0096 -0.0956 1.0204
-7.9998 -1.0001 13.0000 0.1253 0.4616 -0.8811
13.9997 -15.9999 -10.0000 0.4759 -0.6658 0.5928
34.9996 -19.9999 0.0000 0.5476 -0.7972 -0.2637
-34.9996 19.9999 -0.0000 -0.5476 0.7972 0.2637
14.9997 -24.9999 -0.0000 0.8357 -0.5183 -0.1476
-14.9997 24.9999 0.0000 -0.8357 0.5183 0.1476
-32.9999 -19.9999 -2.0000 0.8981 0.2817 0.3099
29.9999 21.9999 -1.0000 -0.9663 -0.2886 -0.0722
4.0000 15.0000 -11.0000 -0.6093 -0.1923 0.7929
-43.9996 -4.0001 7.0000 0.4029 0.8715 -0.2304
-52.9996 -3.0000 -2.0000 0.3814 0.7971 0.4723
-48.9997 -11.0000 1.0000 0.6638 0.7229 0.2156
-7.9999 -7.0001 12.0000 0.3412 0.3709 -0.8223
-39.9998 -18.0000 -0.0000 0.8689 0.4718 0.2154
-15.9997 24.9999 -1.0000 -0.8341 0.5088 0.2254
